data_1563875
loop_
_publ_author_name
'Djuki\'c, Maja'
'Jeremi\'c, Marija S.'
'Jeli\'c, Ratomir'
'Klisuri\'c, Olivera'
'Koji\'c, Vesna'
'Jakimov, Dimitar'
'Djurdjevi\'c, Predrag'
'Matovi\'c, Zoran D.'

_publ_section_title
;
 Further insights into ruthenium(II) piano-stool complexes with N-alkyl
 imidazoles
;
_journal_name_full 'Inorganica Chimica Acta'
_journal_page_first 359
_journal_page_last 370
_journal_paper_doi 10.1016/j.ica.2018.08.031
_journal_volume 483
_journal_year 2018
_chemical_formula_sum 'C32 H48 Cl4 N4 Ru2'
_chemical_formula_weight 832.68
_space_group_crystal_system triclinic
_space_group_IT_number 2
_space_group_name_Hall '-P 1'
_space_group_name_H-M_alt 'P -1'
_atom_sites_solution_hydrogens mixed
_cell_angle_alpha 67.220(4)
_cell_angle_beta 85.967(4)
_cell_angle_gamma 75.689(4)
_cell_formula_units_Z 2
_cell_length_a 9.9409(5)
_cell_length_b 13.0337(5)
_cell_length_c 15.5195(7)
_cell_measurement_reflns_used 4734
_cell_measurement_temperature 293(2)
_cell_measurement_theta_max 28.8010
_cell_measurement_theta_min 3.0570
_cell_volume 1795.71(15)
_computing_cell_refinement 'CrysAlisPro 1.171.38.41 (Rigaku OD, 2015)'
_computing_data_collection 'CrysAlisPro 1.171.38.41 (Rigaku OD, 2015)'
_computing_data_reduction 'CrysAlisPro 1.171.38.41 (Rigaku OD, 2015)'
_computing_structure_refinement 'SHELXL-2014/6 (Sheldrick, 2014)'
_computing_structure_solution 'Sheldrick GM (2015) Acta Crystallogr A 71:3--8'
_diffrn_detector_area_resol_mean 16.3280
_diffrn_measured_fraction_theta_full 0.999
_diffrn_measured_fraction_theta_max 0.842
_diffrn_measurement_device_type 'Xcalibur, Sapphire3, Gemini'
_diffrn_measurement_method '\w scans'
_diffrn_radiation_type MoK\a
_diffrn_radiation_wavelength 0.71073
_diffrn_reflns_av_R_equivalents 0.0259
_diffrn_reflns_av_unetI/netI 0.0530
_diffrn_reflns_Laue_measured_fraction_full 0.999
_diffrn_reflns_Laue_measured_fraction_max 0.842
_diffrn_reflns_limit_h_max 13
_diffrn_reflns_limit_h_min -12
_diffrn_reflns_limit_k_max 17
_diffrn_reflns_limit_k_min -15
_diffrn_reflns_limit_l_max 20
_diffrn_reflns_limit_l_min -11
_diffrn_reflns_number 14491
_diffrn_reflns_point_group_measured_fraction_full 0.999
_diffrn_reflns_point_group_measured_fraction_max 0.842
_diffrn_reflns_theta_full 25.242
_diffrn_reflns_theta_max 29.118
_diffrn_reflns_theta_min 2.460
_diffrn_source 'fine-focus sealed X-ray tube'
_exptl_absorpt_coefficient_mu 1.166
_exptl_absorpt_correction_T_max 0.964
_exptl_absorpt_correction_T_min 0.810
_exptl_absorpt_correction_type analytical
_exptl_absorpt_process_details
;
CrysAlisPro 1.171.38.41 (Rigaku Oxford Diffraction, 2015)
Analytical numeric absorption correction using a multifaceted crystal
			model based on expressions derived by R.C. Clark & J.S. Reid.
(Clark, R. C. & Reid, J. S. (1995). Acta Cryst. A51, 887-897)
Empirical absorption correction using spherical harmonics,
 implemented in SCALE3 ABSPACK scaling algorithm.
;
_exptl_crystal_colour orange
_exptl_crystal_density_diffrn 1.540
_exptl_crystal_description prism
_exptl_crystal_F_000 848
_exptl_crystal_size_max 0.431
_exptl_crystal_size_mid 0.103
_exptl_crystal_size_min 0.031
_refine_diff_density_max 0.533
_refine_diff_density_min -0.354
_refine_diff_density_rms 0.068
_refine_ls_extinction_coef .
_refine_ls_extinction_method none
_refine_ls_goodness_of_fit_ref 0.977
_refine_ls_hydrogen_treatment mixed
_refine_ls_matrix_type full
_refine_ls_number_parameters 491
_refine_ls_number_reflns 8122
_refine_ls_number_restraints 126
_refine_ls_restrained_S_all 0.975
_refine_ls_R_factor_all 0.0623
_refine_ls_R_factor_gt 0.0364
_refine_ls_shift/su_max 0.001
_refine_ls_shift/su_mean 0.000
_refine_ls_structure_factor_coef Fsqd
_refine_ls_weighting_details 'w=1/[\s^2^(Fo^2^)+(0.0245P)^2^] where P=(Fo^2^+2Fc^2^)/3'
_refine_ls_weighting_scheme calc
_refine_ls_wR_factor_gt 0.0610
_refine_ls_wR_factor_ref 0.0671
_reflns_Friedel_coverage 0.000
_reflns_Friedel_fraction_full .
_reflns_Friedel_fraction_max .
_reflns_number_gt 5901
_reflns_number_total 8122
_reflns_threshold_expression 'I > 2\s(I)'
_cod_data_source_file ICA-2018-483-359.cif
_cod_data_source_block 2
_cod_database_code 1563875
_shelx_space_group_comment
;
The symmetry employed for this shelxl refinement is uniquely defined
by the following loop, which should always be used as a source of
symmetry information in preference to the above space-group names.
They are only intended as comments.
;
_shelxl_version_number 2014/6

loop_
_space_group_symop_operation_xyz
'x, y, z'
'-x, -y, -z'

loop_
_atom_site_label
_atom_site_type_symbol
_atom_site_fract_x
_atom_site_fract_y
_atom_site_fract_z
_atom_site_U_iso_or_equiv
_atom_site_adp_type
_atom_site_occupancy
_atom_site_site_symmetry_order
_atom_site_calc_flag
_atom_site_refinement_flags_posn
_atom_site_refinement_flags_adp
_atom_site_refinement_flags_occupancy
_atom_site_disorder_assembly
_atom_site_disorder_group
Ru2 Ru 0.41483(3) -0.01606(2) 0.83319(2) 0.03526(8) Uani 1 1 d . . . . .
Ru1 Ru 0.34129(3) 0.56708(2) 0.74326(2) 0.03629(8) Uani 1 1 d . . . . .
Cl1 Cl 0.55249(10) 0.62959(7) 0.68962(6) 0.0571(2) Uani 1 1 d . . . . .
Cl4 Cl 0.25541(10) 0.15972(6) 0.82638(6) 0.0590(3) Uani 1 1 d . . . . .
Cl2 Cl 0.21721(10) 0.76439(6) 0.66531(6) 0.0611(3) Uani 1 1 d . . . . .
Cl3 Cl 0.59848(10) 0.08371(7) 0.80871(6) 0.0606(2) Uani 1 1 d . . . . .
N1 N 0.3313(3) 0.5516(2) 0.61375(18) 0.0459(7) Uani 1 1 d . . . . .
N3A N 0.4025(14) 0.0446(9) 0.6868(7) 0.041(3) Uani 0.601(8) 1 d D U P A 1
C19A C 0.3676(8) -0.0008(6) 0.6326(4) 0.0498(18) Uani 0.601(8) 1 d D U P A 1
H19A H 0.3473 -0.0724 0.6542 0.060 Uiso 0.601(8) 1 calc R U P A 1
N4A N 0.3646(8) 0.0686(5) 0.5417(3) 0.0635(18) Uani 0.601(8) 1 d D U P A 1
C18A C 0.3977(12) 0.1638(8) 0.5389(7) 0.064(3) Uani 0.601(8) 1 d D U P A 1
H18A H 0.4001 0.2289 0.4858 0.077 Uiso 0.601(8) 1 calc R U P A 1
C17A C 0.427(2) 0.1467(13) 0.6270(9) 0.054(4) Uani 0.601(8) 1 d D U P A 1
H17A H 0.4584 0.1972 0.6448 0.064 Uiso 0.601(8) 1 calc R U P A 1
C20A C 0.3271(9) 0.0419(7) 0.4635(5) 0.098(3) Uani 0.601(8) 1 d D U P A 1
H20A H 0.3638 -0.0393 0.4775 0.117 Uiso 0.601(8) 1 calc R U P A 1
H20B H 0.3706 0.0838 0.4073 0.117 Uiso 0.601(8) 1 calc R U P A 1
C21A C 0.1749(9) 0.0708(11) 0.4449(7) 0.130(4) Uani 0.601(8) 1 d D U P A 1
H21A H 0.1291 0.0339 0.5018 0.156 Uiso 0.601(8) 1 calc R U P A 1
H21B H 0.1382 0.1530 0.4243 0.156 Uiso 0.601(8) 1 calc R U P A 1
C22A C 0.148(3) 0.031(4) 0.372(2) 0.163(9) Uani 0.601(8) 1 d D U P A 1
H22A H 0.2200 0.0411 0.3269 0.244 Uiso 0.601(8) 1 calc R U P A 1
H22B H 0.0599 0.0757 0.3411 0.244 Uiso 0.601(8) 1 calc R U P A 1
H22C H 0.1462 -0.0480 0.3999 0.244 Uiso 0.601(8) 1 calc R U P A 1
N3B N 0.365(2) 0.0677(14) 0.6858(11) 0.041(4) Uani 0.399(8) 1 d D U P A 2
C19B C 0.2872(14) 0.0356(8) 0.6404(6) 0.057(3) Uani 0.399(8) 1 d D U P A 2
H19B H 0.2505 -0.0284 0.6679 0.069 Uiso 0.399(8) 1 calc R U P A 2
N4B N 0.2670(13) 0.1051(7) 0.5507(5) 0.068(3) Uani 0.399(8) 1 d D U P A 2
C18B C 0.338(2) 0.1839(13) 0.5371(12) 0.073(6) Uani 0.399(8) 1 d D U P A 2
H18B H 0.3489 0.2412 0.4803 0.087 Uiso 0.399(8) 1 calc R U P A 2
C17B C 0.390(4) 0.166(2) 0.6198(14) 0.059(6) Uani 0.399(8) 1 d D U P A 2
H17B H 0.4373 0.2129 0.6309 0.071 Uiso 0.399(8) 1 calc R U P A 2
C20B C 0.1721(11) 0.1004(10) 0.4834(6) 0.085(4) Uani 0.399(8) 1 d D U P A 2
H20C H 0.1072 0.1742 0.4552 0.102 Uiso 0.399(8) 1 calc R U P A 2
H20D H 0.1195 0.0435 0.5156 0.102 Uiso 0.399(8) 1 calc R U P A 2
C21B C 0.2557(13) 0.0698(16) 0.4097(9) 0.113(6) Uani 0.399(8) 1 d D U P A 2
H21C H 0.3041 0.1291 0.3754 0.136 Uiso 0.399(8) 1 calc R U P A 2
H21D H 0.3246 -0.0015 0.4386 0.136 Uiso 0.399(8) 1 calc R U P A 2
C22B C 0.166(4) 0.057(6) 0.345(3) 0.163(9) Uani 0.399(8) 1 d D U P A 2
H22D H 0.0847 0.0358 0.3766 0.244 Uiso 0.399(8) 1 calc R U P A 2
H22E H 0.2156 -0.0005 0.3230 0.244 Uiso 0.399(8) 1 calc R U P A 2
H22F H 0.1384 0.1291 0.2926 0.244 Uiso 0.399(8) 1 calc R U P A 2
C27 C 0.2673(3) -0.1136(2) 0.9140(2) 0.0370(7) Uani 1 1 d . . . . .
C26 C 0.3320(4) -0.1604(2) 0.8499(2) 0.0383(8) Uani 1 1 d . . . . .
N2 N 0.3132(3) 0.5963(2) 0.46330(19) 0.0580(8) Uani 1 1 d . . . . .
C28 C 0.3562(4) -0.1011(2) 0.9749(2) 0.0403(8) Uani 1 1 d . . . . .
C29 C 0.4982(4) -0.1332(3) 0.9716(3) 0.0507(9) Uani 1 1 d . . . . .
C13 C 0.3844(4) 0.3847(3) 0.8315(2) 0.0484(9) Uani 1 1 d . . . . .
C25 C 0.4777(4) -0.1927(2) 0.8464(3) 0.0487(10) Uani 1 1 d . . . . .
C9 C 0.3771(5) 0.5341(3) 0.8885(2) 0.0552(11) Uani 1 1 d . . . . .
C30 C 0.1121(4) -0.0780(3) 0.9204(3) 0.0549(9) Uani 1 1 d . . . . .
H30 H 0.0919 -0.0117 0.9385 0.066 Uiso 1 1 calc R U . . .
C8 C 0.4563(4) 0.4373(3) 0.8694(2) 0.0503(9) Uani 1 1 d . . . . .
C12 C 0.2411(4) 0.4272(3) 0.8105(3) 0.0531(10) Uani 1 1 d . . . . .
C3 C 0.3229(4) 0.6331(3) 0.5313(2) 0.0537(9) Uani 1 1 d . . . . .
C10 C 0.2379(5) 0.5733(3) 0.8673(3) 0.0576(11) Uani 1 1 d . . . . .
C24 C 0.5638(4) -0.1794(2) 0.9067(3) 0.0524(9) Uani 1 1 d . . . . .
C1 C 0.3262(4) 0.4562(3) 0.5977(3) 0.0682(12) Uani 1 1 d . . . . .
H1 H 0.3299 0.3837 0.6435 0.082 Uiso 1 1 calc R U . . .
C11 C 0.1637(4) 0.5230(3) 0.8274(3) 0.0604(11) Uani 1 1 d . . . . .
C4 C 0.2912(5) 0.6666(4) 0.3639(3) 0.0846(14) Uani 1 1 d . . . . .
H4A H 0.3559 0.6294 0.3291 0.102 Uiso 1 1 calc R U . . .
H4B H 0.3117 0.7399 0.3520 0.102 Uiso 1 1 calc R U . . .
C7 C 0.6093(4) 0.3970(3) 0.8881(3) 0.0768(12) Uani 1 1 d . . . . .
H7A H 0.6278 0.3528 0.9536 0.115 Uiso 1 1 calc R U . . .
H7B H 0.6496 0.4619 0.8692 0.115 Uiso 1 1 calc R U . . .
H7C H 0.6491 0.3503 0.8534 0.115 Uiso 1 1 calc R U . . .
C2 C 0.3152(5) 0.4844(3) 0.5048(3) 0.0756(13) Uani 1 1 d . . . . .
H2 H 0.3100 0.4356 0.4751 0.091 Uiso 1 1 calc R U . . .
C32 C 0.0633(4) -0.1731(3) 0.9978(3) 0.0784(13) Uani 1 1 d . . . . .
H32A H 0.0803 -0.2393 0.9818 0.118 Uiso 1 1 calc R U . . .
H32B H -0.0343 -0.1484 1.0058 0.118 Uiso 1 1 calc R U . . .
H32C H 0.1130 -0.1923 1.0549 0.118 Uiso 1 1 calc R U . . .
C23 C 0.7197(4) -0.2110(3) 0.9038(3) 0.0973(16) Uani 1 1 d . . . . .
H23A H 0.7549 -0.2857 0.9509 0.146 Uiso 1 1 calc R U . . .
H23B H 0.7567 -0.1559 0.9154 0.146 Uiso 1 1 calc R U . . .
H23C H 0.7470 -0.2115 0.8434 0.146 Uiso 1 1 calc R U . . .
C31 C 0.0341(4) -0.0417(4) 0.8296(3) 0.0945(15) Uani 1 1 d . . . . .
H31A H 0.0731 0.0140 0.7809 0.142 Uiso 1 1 calc R U . . .
H31B H -0.0619 -0.0086 0.8360 0.142 Uiso 1 1 calc R U . . .
H31C H 0.0412 -0.1072 0.8140 0.142 Uiso 1 1 calc R U . . .
C14 C 0.0109(5) 0.5706(3) 0.8015(4) 0.0980(18) Uani 1 1 d . . . . .
H14 H -0.0117 0.6502 0.7967 0.118 Uiso 1 1 calc R U . . .
C5 C 0.1495(8) 0.6871(5) 0.3293(4) 0.135(2) Uani 1 1 d . . . . .
H5A H 0.1414 0.7423 0.2652 0.162 Uiso 1 1 calc R U . . .
H5B H 0.1385 0.6159 0.3277 0.162 Uiso 1 1 calc R U . . .
C15 C -0.0281(6) 0.5734(5) 0.7088(5) 0.157(3) Uani 1 1 d . . . . .
H15A H 0.0311 0.6105 0.6617 0.236 Uiso 1 1 calc R U . . .
H15B H -0.1230 0.6150 0.6927 0.236 Uiso 1 1 calc R U . . .
H15C H -0.0174 0.4965 0.7126 0.236 Uiso 1 1 calc R U . . .
C6 C 0.0367(7) 0.7269(6) 0.3784(5) 0.184(3) Uani 1 1 d . . . . .
H6A H 0.0329 0.6680 0.4389 0.276 Uiso 1 1 calc R U . . .
H6B H -0.0484 0.7459 0.3439 0.276 Uiso 1 1 calc R U . . .
H6C H 0.0492 0.7938 0.3859 0.276 Uiso 1 1 calc R U . . .
C16 C -0.0727(6) 0.5064(5) 0.8819(5) 0.213(4) Uani 1 1 d . . . . .
H16A H -0.1692 0.5456 0.8718 0.319 Uiso 1 1 calc R U . . .
H16B H -0.0399 0.5035 0.9398 0.319 Uiso 1 1 calc R U . . .
H16C H -0.0615 0.4299 0.8848 0.319 Uiso 1 1 calc R U . . .
H26 H 0.282(3) -0.1661(18) 0.8100(17) 0.019(7) Uiso 1 1 d . . . . .
H28 H 0.317(3) -0.071(2) 1.0164(19) 0.037(8) Uiso 1 1 d . . . . .
H29 H 0.543(3) -0.125(2) 1.0094(19) 0.030(9) Uiso 1 1 d . . . . .
H25 H 0.515(3) -0.215(2) 0.8032(19) 0.040(9) Uiso 1 1 d . . . . .
H12 H 0.209(3) 0.396(2) 0.778(2) 0.042(9) Uiso 1 1 d . . . . .
H13 H 0.428(3) 0.330(2) 0.8154(19) 0.038(9) Uiso 1 1 d . . . . .
H3 H 0.320(3) 0.706(2) 0.519(2) 0.054(10) Uiso 1 1 d . . . . .
H9 H 0.427(3) 0.568(2) 0.9097(19) 0.036(8) Uiso 1 1 d . . . . .
H10 H 0.186(3) 0.641(3) 0.873(2) 0.059(10) Uiso 1 1 d . . . . .

loop_
_atom_site_aniso_label
_atom_site_aniso_U_11
_atom_site_aniso_U_22
_atom_site_aniso_U_33
_atom_site_aniso_U_23
_atom_site_aniso_U_13
_atom_site_aniso_U_12
Ru2 0.04858(18) 0.02883(12) 0.03144(14) -0.00988(10) 0.00076(11) -0.01725(11)
Ru1 0.05013(18) 0.02783(12) 0.03313(14) -0.01059(10) -0.00117(12) -0.01434(11)
Cl1 0.0674(6) 0.0695(5) 0.0388(5) -0.0123(4) 0.0061(4) -0.0392(5)
Cl4 0.0718(7) 0.0303(4) 0.0743(6) -0.0193(4) 0.0013(5) -0.0121(4)
Cl2 0.0900(8) 0.0332(4) 0.0547(5) -0.0162(4) -0.0141(5) -0.0016(4)
Cl3 0.0708(7) 0.0667(5) 0.0552(6) -0.0190(4) 0.0079(5) -0.0444(5)
N1 0.0575(19) 0.0399(13) 0.0448(16) -0.0210(13) -0.0077(13) -0.0092(13)
N3A 0.064(7) 0.024(4) 0.032(3) -0.005(3) 0.001(3) -0.015(5)
C19A 0.072(5) 0.047(3) 0.034(3) -0.013(2) 0.008(3) -0.026(3)
N4A 0.089(5) 0.071(4) 0.032(3) -0.014(2) 0.002(3) -0.030(4)
C18A 0.093(9) 0.052(4) 0.034(4) 0.003(3) -0.012(4) -0.024(5)
C17A 0.080(10) 0.035(5) 0.038(4) 0.001(3) -0.007(4) -0.022(6)
C20A 0.143(7) 0.121(6) 0.035(4) -0.028(4) -0.011(4) -0.041(5)
C21A 0.139(8) 0.189(10) 0.087(8) -0.086(8) -0.031(6) -0.020(7)
C22A 0.161(9) 0.239(19) 0.118(15) -0.110(17) -0.033(9) -0.021(9)
N3B 0.066(10) 0.021(5) 0.034(4) -0.013(3) -0.001(4) -0.004(6)
C19B 0.095(9) 0.044(5) 0.033(4) -0.012(3) -0.003(5) -0.024(5)
N4B 0.110(8) 0.060(5) 0.034(4) -0.016(3) -0.005(4) -0.024(5)
C18B 0.118(15) 0.051(7) 0.038(5) 0.002(5) -0.013(7) -0.029(9)
C17B 0.100(16) 0.023(6) 0.046(6) -0.002(4) -0.009(6) -0.018(9)
C20B 0.117(9) 0.094(8) 0.044(5) -0.023(5) -0.014(5) -0.024(6)
C21B 0.097(10) 0.210(16) 0.066(8) -0.086(9) 0.002(6) -0.040(9)
C22B 0.161(9) 0.239(19) 0.118(15) -0.110(17) -0.033(9) -0.021(9)
C27 0.048(2) 0.0266(13) 0.0371(17) -0.0086(12) 0.0023(15) -0.0159(13)
C26 0.056(2) 0.0287(14) 0.0333(18) -0.0071(13) -0.0051(16) -0.0221(15)
N2 0.075(2) 0.0674(19) 0.0407(17) -0.0269(15) -0.0052(15) -0.0203(16)
C28 0.056(2) 0.0356(16) 0.0305(17) -0.0093(14) 0.0058(16) -0.0207(16)
C29 0.065(3) 0.0452(19) 0.041(2) -0.0049(16) -0.0139(19) -0.0256(18)
C13 0.065(3) 0.0302(16) 0.045(2) -0.0081(15) 0.0009(18) -0.0128(17)
C25 0.063(3) 0.0279(15) 0.053(2) -0.0163(15) 0.019(2) -0.0117(16)
C9 0.097(4) 0.050(2) 0.0282(18) -0.0106(15) 0.0066(19) -0.043(2)
C30 0.048(2) 0.0408(17) 0.074(3) -0.0200(17) 0.0038(19) -0.0119(16)
C8 0.067(3) 0.0422(17) 0.0309(18) 0.0032(14) -0.0031(17) -0.0222(17)
C12 0.071(3) 0.0336(17) 0.059(2) -0.0130(16) 0.001(2) -0.0261(18)
C3 0.073(3) 0.053(2) 0.045(2) -0.0243(18) -0.0010(18) -0.0242(19)
C10 0.078(3) 0.0429(19) 0.056(2) -0.0214(17) 0.028(2) -0.025(2)
C24 0.046(2) 0.0370(17) 0.062(2) -0.0066(16) -0.0004(19) -0.0102(16)
C1 0.104(3) 0.0430(18) 0.059(2) -0.0271(18) -0.020(2) -0.002(2)
C11 0.060(3) 0.0413(18) 0.080(3) -0.0182(18) 0.021(2) -0.0248(18)
C4 0.123(4) 0.094(3) 0.042(2) -0.025(2) -0.003(3) -0.034(3)
C7 0.074(3) 0.068(2) 0.064(3) 0.009(2) -0.023(2) -0.026(2)
C2 0.115(4) 0.060(2) 0.064(3) -0.040(2) -0.013(2) -0.010(2)
C32 0.061(3) 0.068(2) 0.100(3) -0.024(2) 0.033(2) -0.027(2)
C23 0.049(3) 0.079(3) 0.138(5) -0.020(3) 0.001(3) -0.005(2)
C31 0.055(3) 0.091(3) 0.109(4) -0.006(3) -0.025(3) -0.012(2)
C14 0.057(3) 0.060(2) 0.170(5) -0.034(3) 0.021(3) -0.024(2)
C5 0.168(7) 0.142(5) 0.074(4) -0.014(3) -0.040(4) -0.034(5)
C15 0.068(4) 0.142(5) 0.273(9) -0.096(6) -0.057(5) -0.002(4)
C6 0.134(7) 0.230(8) 0.127(6) -0.029(5) -0.057(5) 0.017(6)
C16 0.087(5) 0.156(6) 0.332(11) -0.020(6) 0.080(6) -0.063(4)

loop_
_atom_type_symbol
_atom_type_description
_atom_type_scat_dispersion_real
_atom_type_scat_dispersion_imag
_atom_type_scat_source
C C 0.0033 0.0016 'International Tables Vol C Tables 4.2.6.8 and 6.1.1.4'
H H 0.0000 0.0000 'International Tables Vol C Tables 4.2.6.8 and 6.1.1.4'
N N 0.0061 0.0033 'International Tables Vol C Tables 4.2.6.8 and 6.1.1.4'
Cl Cl 0.1484 0.1585 'International Tables Vol C Tables 4.2.6.8 and 6.1.1.4'
Ru Ru -1.2594 0.8363 'International Tables Vol C Tables 4.2.6.8 and 6.1.1.4'

loop_
_exptl_crystal_face_index_h
_exptl_crystal_face_index_k
_exptl_crystal_face_index_l
_exptl_crystal_face_perp_dist
0 0 -1 0.0422
0 2 -5 0.0721
0 4 5 0.1586
0 -2 5 0.0557
0 0 1 0.0609
1 0 0 0.0187
-1 0 0 0.0127
-1 -11 -21 0.1623
0 16 -1 0.1629

loop_
_geom_angle_atom_site_label_1
_geom_angle_atom_site_label_2
_geom_angle_atom_site_label_3
_geom_angle
_geom_angle_site_symmetry_1
_geom_angle_site_symmetry_3
N3A Ru2 C26 92.8(3) . .
N3B Ru2 C26 94.1(5) . .
N3A Ru2 C28 156.7(4) . .
N3B Ru2 C28 150.6(6) . .
C26 Ru2 C28 67.44(12) . .
N3A Ru2 C25 92.3(3) . .
N3B Ru2 C25 100.2(5) . .
C26 Ru2 C25 38.09(13) . .
C28 Ru2 C25 79.64(12) . .
N3A Ru2 C29 155.0(4) . .
N3B Ru2 C29 165.7(5) . .
C26 Ru2 C29 79.60(13) . .
C28 Ru2 C29 37.00(13) . .
C25 Ru2 C29 66.99(14) . .
N3A Ru2 C27 118.7(3) . .
N3B Ru2 C27 114.2(6) . .
C26 Ru2 C27 37.66(11) . .
C28 Ru2 C27 38.07(12) . .
C25 Ru2 C27 68.64(11) . .
C29 Ru2 C27 68.16(13) . .
N3A Ru2 C24 117.5(4) . .
N3B Ru2 C24 128.1(5) . .
C26 Ru2 C24 68.40(13) . .
C28 Ru2 C24 67.86(13) . .
C25 Ru2 C24 37.37(13) . .
C29 Ru2 C24 37.62(13) . .
C27 Ru2 C24 81.74(12) . .
N3A Ru2 Cl4 89.2(3) . .
N3B Ru2 Cl4 78.8(5) . .
C26 Ru2 Cl4 118.49(10) . .
C28 Ru2 Cl4 89.88(9) . .
C25 Ru2 Cl4 156.57(11) . .
C29 Ru2 Cl4 115.43(11) . .
C27 Ru2 Cl4 90.19(7) . .
C24 Ru2 Cl4 152.82(10) . .
N3A Ru2 Cl3 85.1(3) . .
N3B Ru2 Cl3 88.6(5) . .
C26 Ru2 Cl3 154.27(10) . .
C28 Ru2 Cl3 118.11(10) . .
C25 Ru2 Cl3 116.27(11) . .
C29 Ru2 Cl3 91.63(11) . .
C27 Ru2 Cl3 156.08(9) . .
C24 Ru2 Cl3 89.87(10) . .
Cl4 Ru2 Cl3 87.16(3) . .
N1 Ru1 C10 147.89(15) . .
N1 Ru1 C9 164.53(11) . .
C10 Ru1 C9 37.04(15) . .
N1 Ru1 C12 90.86(13) . .
C10 Ru1 C12 67.21(14) . .
C9 Ru1 C12 79.75(14) . .
N1 Ru1 C11 111.01(14) . .
C10 Ru1 C11 37.99(14) . .
C9 Ru1 C11 68.41(16) . .
C12 Ru1 C11 37.70(12) . .
N1 Ru1 C13 97.57(11) . .
C10 Ru1 C13 79.58(13) . .
C9 Ru1 C13 67.52(13) . .
C12 Ru1 C13 37.74(13) . .
C11 Ru1 C13 68.60(13) . .
N1 Ru1 C8 126.35(11) . .
C10 Ru1 C8 68.40(15) . .
C9 Ru1 C8 38.54(13) . .
C12 Ru1 C8 68.06(14) . .
C11 Ru1 C8 82.09(14) . .
C13 Ru1 C8 37.17(12) . .
N1 Ru1 Cl2 86.50(7) . .
C10 Ru1 Cl2 87.01(11) . .
C9 Ru1 Cl2 108.93(10) . .
C12 Ru1 Cl2 123.87(11) . .
C11 Ru1 Cl2 92.40(9) . .
C13 Ru1 Cl2 160.81(11) . .
C8 Ru1 Cl2 146.53(9) . .
N1 Ru1 Cl1 86.44(8) . .
C10 Ru1 Cl1 124.59(12) . .
C9 Ru1 Cl1 95.16(12) . .
C12 Ru1 Cl1 148.59(11) . .
C11 Ru1 Cl1 162.50(11) . .
C13 Ru1 Cl1 111.68(11) . .
C8 Ru1 Cl1 88.58(9) . .
Cl2 Ru1 Cl1 87.23(3) . .
C3 N1 C1 105.1(3) . .
C3 N1 Ru1 126.8(2) . .
C1 N1 Ru1 128.1(2) . .
C19A N3A C17A 104.7(8) . .
C19A N3A Ru2 130.0(7) . .
C17A N3A Ru2 125.3(8) . .
N3A C19A N4A 111.8(6) . .
N3A C19A H19A 124.1 . .
N4A C19A H19A 124.1 . .
C18A N4A C19A 106.4(6) . .
C18A N4A C20A 128.9(6) . .
C19A N4A C20A 124.7(6) . .
C17A C18A N4A 106.8(7) . .
C17A C18A H18A 126.6 . .
N4A C18A H18A 126.6 . .
C18A C17A N3A 110.1(8) . .
C18A C17A H17A 125.0 . .
N3A C17A H17A 125.0 . .
N4A C20A C21A 113.5(7) . .
N4A C20A H20A 108.9 . .
C21A C20A H20A 108.9 . .
N4A C20A H20B 108.9 . .
C21A C20A H20B 108.9 . .
H20A C20A H20B 107.7 . .
C22A C21A C20A 109.3(13) . .
C22A C21A H21A 109.8 . .
C20A C21A H21A 109.8 . .
C22A C21A H21B 109.8 . .
C20A C21A H21B 109.8 . .
H21A C21A H21B 108.3 . .
C21A C22A H22A 109.5 . .
C21A C22A H22B 109.5 . .
H22A C22A H22B 109.5 . .
C21A C22A H22C 109.5 . .
H22A C22A H22C 109.5 . .
H22B C22A H22C 109.5 . .
C19B N3B C17B 103.4(11) . .
C19B N3B Ru2 124.5(12) . .
C17B N3B Ru2 131.9(11) . .
N3B C19B N4B 112.5(10) . .
N3B C19B H19B 123.8 . .
N4B C19B H19B 123.8 . .
C18B N4B C19B 106.3(9) . .
C18B N4B C20B 127.7(10) . .
C19B N4B C20B 125.7(9) . .
N4B C18B C17B 107.3(11) . .
N4B C18B H18B 126.3 . .
C17B C18B H18B 126.3 . .
C18B C17B N3B 110.2(12) . .
C18B C17B H17B 124.9 . .
N3B C17B H17B 124.9 . .
N4B C20B C21B 109.0(9) . .
N4B C20B H20C 109.9 . .
C21B C20B H20C 109.9 . .
N4B C20B H20D 109.9 . .
C21B C20B H20D 109.9 . .
H20C C20B H20D 108.3 . .
C22B C21B C20B 110.6(16) . .
C22B C21B H21C 109.5 . .
C20B C21B H21C 109.5 . .
C22B C21B H21D 109.5 . .
C20B C21B H21D 109.5 . .
H21C C21B H21D 108.1 . .
C21B C22B H22D 109.5 . .
C21B C22B H22E 109.5 . .
H22D C22B H22E 109.5 . .
C21B C22B H22F 109.5 . .
H22D C22B H22F 109.5 . .
H22E C22B H22F 109.5 . .
C26 C27 C28 116.5(3) . .
C26 C27 C30 123.3(3) . .
C28 C27 C30 120.3(3) . .
C26 C27 Ru2 70.08(16) . .
C28 C27 Ru2 70.00(17) . .
C30 C27 Ru2 130.71(19) . .
C27 C26 C25 121.4(3) . .
C27 C26 Ru2 72.26(16) . .
C25 C26 Ru2 71.22(18) . .
C27 C26 H26 119.2(16) . .
C25 C26 H26 119.3(16) . .
Ru2 C26 H26 126.8(16) . .
C3 N2 C2 106.9(3) . .
C3 N2 C4 126.3(3) . .
C2 N2 C4 126.6(3) . .
C29 C28 C27 122.0(3) . .
C29 C28 Ru2 72.05(19) . .
C27 C28 Ru2 71.94(17) . .
C29 C28 H28 119.7(19) . .
C27 C28 H28 118.3(19) . .
Ru2 C28 H28 129.3(16) . .
C28 C29 C24 121.7(4) . .
C28 C29 Ru2 71.0(2) . .
C24 C29 Ru2 72.1(2) . .
C28 C29 H29 117(2) . .
C24 C29 H29 121(2) . .
Ru2 C29 H29 131.1(19) . .
C8 C13 C12 121.0(3) . .
C8 C13 Ru1 71.69(17) . .
C12 C13 Ru1 70.37(19) . .
C8 C13 H13 120(2) . .
C12 C13 H13 119(2) . .
Ru1 C13 H13 125.8(18) . .
C24 C25 C26 121.4(3) . .
C24 C25 Ru2 72.65(18) . .
C26 C25 Ru2 70.69(16) . .
C24 C25 H25 119(2) . .
C26 C25 H25 119(2) . .
Ru2 C25 H25 125.1(18) . .
C10 C9 C8 120.4(4) . .
C10 C9 Ru1 70.5(2) . .
C8 C9 Ru1 71.73(19) . .
C10 C9 H9 124.6(18) . .
C8 C9 H9 114.8(18) . .
Ru1 C9 H9 125.8(17) . .
C31 C30 C27 114.0(3) . .
C31 C30 C32 111.8(4) . .
C27 C30 C32 109.1(3) . .
C31 C30 H30 107.2 . .
C27 C30 H30 107.2 . .
C32 C30 H30 107.2 . .
C13 C8 C9 117.1(4) . .
C13 C8 C7 121.9(3) . .
C9 C8 C7 121.0(4) . .
C13 C8 Ru1 71.1(2) . .
C9 C8 Ru1 69.73(19) . .
C7 C8 Ru1 129.0(2) . .
C11 C12 C13 122.1(4) . .
C11 C12 Ru1 71.77(18) . .
C13 C12 Ru1 71.9(2) . .
C11 C12 H12 123(2) . .
C13 C12 H12 113.7(19) . .
Ru1 C12 H12 121.2(18) . .
N1 C3 N2 112.1(3) . .
N1 C3 H3 127(2) . .
N2 C3 H3 121(2) . .
C9 C10 C11 123.4(3) . .
C9 C10 Ru1 72.5(2) . .
C11 C10 Ru1 72.6(2) . .
C9 C10 H10 122(2) . .
C11 C10 H10 114(2) . .
Ru1 C10 H10 124.1(18) . .
C25 C24 C29 117.0(3) . .
C25 C24 C23 122.9(4) . .
C29 C24 C23 120.1(4) . .
C25 C24 Ru2 69.98(19) . .
C29 C24 Ru2 70.24(19) . .
C23 C24 Ru2 130.1(2) . .
C2 C1 N1 109.0(3) . .
C2 C1 H1 125.5 . .
N1 C1 H1 125.5 . .
C12 C11 C10 115.9(4) . .
C12 C11 C14 121.7(4) . .
C10 C11 C14 122.4(4) . .
C12 C11 Ru1 70.53(19) . .
C10 C11 Ru1 69.4(2) . .
C14 C11 Ru1 128.7(3) . .
N2 C4 C5 113.7(4) . .
N2 C4 H4A 108.8 . .
C5 C4 H4A 108.8 . .
N2 C4 H4B 108.8 . .
C5 C4 H4B 108.8 . .
H4A C4 H4B 107.7 . .
C8 C7 H7A 109.5 . .
C8 C7 H7B 109.5 . .
H7A C7 H7B 109.5 . .
C8 C7 H7C 109.5 . .
H7A C7 H7C 109.5 . .
H7B C7 H7C 109.5 . .
N2 C2 C1 106.9(3) . .
N2 C2 H2 126.5 . .
C1 C2 H2 126.5 . .
C30 C32 H32A 109.5 . .
C30 C32 H32B 109.5 . .
H32A C32 H32B 109.5 . .
C30 C32 H32C 109.5 . .
H32A C32 H32C 109.5 . .
H32B C32 H32C 109.5 . .
C24 C23 H23A 109.5 . .
C24 C23 H23B 109.5 . .
H23A C23 H23B 109.5 . .
C24 C23 H23C 109.5 . .
H23A C23 H23C 109.5 . .
H23B C23 H23C 109.5 . .
C30 C31 H31A 109.5 . .
C30 C31 H31B 109.5 . .
H31A C31 H31B 109.5 . .
C30 C31 H31C 109.5 . .
H31A C31 H31C 109.5 . .
H31B C31 H31C 109.5 . .
C15 C14 C11 114.3(4) . .
C15 C14 C16 113.1(5) . .
C11 C14 C16 108.9(5) . .
C15 C14 H14 106.7 . .
C11 C14 H14 106.7 . .
C16 C14 H14 106.7 . .
C6 C5 C4 118.4(6) . .
C6 C5 H5A 107.7 . .
C4 C5 H5A 107.7 . .
C6 C5 H5B 107.7 . .
C4 C5 H5B 107.7 . .
H5A C5 H5B 107.1 . .
C14 C15 H15A 109.5 . .
C14 C15 H15B 109.5 . .
H15A C15 H15B 109.5 . .
C14 C15 H15C 109.5 . .
H15A C15 H15C 109.5 . .
H15B C15 H15C 109.5 . .
C5 C6 H6A 109.5 . .
C5 C6 H6B 109.5 . .
H6A C6 H6B 109.5 . .
C5 C6 H6C 109.5 . .
H6A C6 H6C 109.5 . .
H6B C6 H6C 109.5 . .
C14 C16 H16A 109.5 . .
C14 C16 H16B 109.5 . .
H16A C16 H16B 109.5 . .
C14 C16 H16C 109.5 . .
H16A C16 H16C 109.5 . .
H16B C16 H16C 109.5 . .

loop_
_geom_bond_atom_site_label_1
_geom_bond_atom_site_label_2
_geom_bond_distance
_geom_bond_site_symmetry_2
Ru2 N3A 2.098(10) .
Ru2 N3B 2.151(15) .
Ru2 C26 2.155(3) .
Ru2 C28 2.158(3) .
Ru2 C25 2.162(3) .
Ru2 C29 2.171(4) .
Ru2 C27 2.183(3) .
Ru2 C24 2.196(3) .
Ru2 Cl4 2.4110(8) .
Ru2 Cl3 2.4212(9) .
Ru1 N1 2.107(2) .
Ru1 C10 2.138(3) .
Ru1 C9 2.163(4) .
Ru1 C12 2.164(3) .
Ru1 C11 2.180(3) .
Ru1 C13 2.183(3) .
Ru1 C8 2.190(3) .
Ru1 Cl2 2.4147(8) .
Ru1 Cl1 2.4165(9) .
N1 C3 1.300(4) .
N1 C1 1.373(4) .
N3A C19A 1.306(8) .
N3A C17A 1.364(8) .
C19A N4A 1.347(6) .
C19A H19A 0.9300 .
N4A C18A 1.344(9) .
N4A C20A 1.480(6) .
C18A C17A 1.338(10) .
C18A H18A 0.9300 .
C17A H17A 0.9300 .
C20A C21A 1.486(7) .
C20A H20A 0.9700 .
C20A H20B 0.9700 .
C21A C22A 1.478(8) .
C21A H21A 0.9700 .
C21A H21B 0.9700 .
C22A H22A 0.9600 .
C22A H22B 0.9600 .
C22A H22C 0.9600 .
N3B C19B 1.317(12) .
N3B C17B 1.361(12) .
C19B N4B 1.330(9) .
C19B H19B 0.9300 .
N4B C18B 1.328(11) .
N4B C20B 1.484(8) .
C18B C17B 1.330(12) .
C18B H18B 0.9300 .
C17B H17B 0.9300 .
C20B C21B 1.486(8) .
C20B H20C 0.9700 .
C20B H20D 0.9700 .
C21B C22B 1.470(9) .
C21B H21C 0.9700 .
C21B H21D 0.9700 .
C22B H22D 0.9600 .
C22B H22E 0.9600 .
C22B H22F 0.9600 .
C27 C26 1.400(4) .
C27 C28 1.416(4) .
C27 C30 1.506(4) .
C26 C25 1.408(5) .
C26 H26 0.86(3) .
N2 C3 1.335(4) .
N2 C2 1.342(4) .
N2 C4 1.457(4) .
C28 C29 1.374(5) .
C28 H28 0.90(2) .
C29 C24 1.409(5) .
C29 H29 0.82(3) .
C13 C8 1.394(5) .
C13 C12 1.406(5) .
C13 H13 0.85(2) .
C25 C24 1.396(5) .
C25 H25 0.86(3) .
C9 C10 1.367(5) .
C9 C8 1.437(5) .
C9 H9 0.90(3) .
C30 C31 1.505(5) .
C30 C32 1.510(4) .
C30 H30 0.9800 .
C8 C7 1.490(5) .
C12 C11 1.403(4) .
C12 H12 0.88(3) .
C3 H3 0.89(3) .
C10 C11 1.406(5) .
C10 H10 0.94(3) .
C24 C23 1.505(5) .
C1 C2 1.349(5) .
C1 H1 0.9300 .
C11 C14 1.510(6) .
C4 C5 1.468(7) .
C4 H4A 0.9700 .
C4 H4B 0.9700 .
C7 H7A 0.9600 .
C7 H7B 0.9600 .
C7 H7C 0.9600 .
C2 H2 0.9300 .
C32 H32A 0.9600 .
C32 H32B 0.9600 .
C32 H32C 0.9600 .
C23 H23A 0.9600 .
C23 H23B 0.9600 .
C23 H23C 0.9600 .
C31 H31A 0.9600 .
C31 H31B 0.9600 .
C31 H31C 0.9600 .
C14 C15 1.501(7) .
C14 C16 1.529(6) .
C14 H14 0.9800 .
C5 C6 1.417(7) .
C5 H5A 0.9700 .
C5 H5B 0.9700 .
C15 H15A 0.9600 .
C15 H15B 0.9600 .
C15 H15C 0.9600 .
C6 H6A 0.9600 .
C6 H6B 0.9600 .
C6 H6C 0.9600 .
C16 H16A 0.9600 .
C16 H16B 0.9600 .
C16 H16C 0.9600 .
